data_4069299
loop_
_publ_author_name
'Trifonov, Alexander A.'
'Gudilenkov, Ivan D.'
'Fukin, Georgy K.'
'Cherkasov, Anton V.'
'Larionova, Julia'

_publ_section_title
;
 Reactions of Cp*2Yb(THF)2with TCNQ and TCNB. A Novel Type of Reactivity
 of TCNQ toward Metallocenes. The First Example of the \p-Dimer
 [TCNB2]2&#x2212;
;
_journal_issue 12
_journal_name_full Organometallics
_journal_page_first 3421
_journal_paper_doi 10.1021/om9001318
_journal_volume 28
_journal_year 2009
_chemical_formula_sum 'C60 H64 N8 Yb2'
_chemical_formula_weight 1243.27
_chemical_name_systematic
; 
 ? 
;
_space_group_IT_number 14
_symmetry_cell_setting monoclinic
_symmetry_space_group_name_Hall '-P 2yn'
_symmetry_space_group_name_H-M 'P 1 21/n 1'
_atom_sites_solution_hydrogens geom
_atom_sites_solution_primary patt
_atom_sites_solution_secondary difmap
_audit_creation_method SHELXL-97
_cell_angle_alpha 90.00
_cell_angle_beta 95.7940(10)
_cell_angle_gamma 90.00
_cell_formula_units_Z 4
_cell_length_a 15.6301(9)
_cell_length_b 10.3712(5)
_cell_length_c 32.5798(16)
_cell_measurement_reflns_used 660
_cell_measurement_temperature 100(2)
_cell_measurement_theta_max 29
_cell_measurement_theta_min 2
_cell_volume 5254.3(5)
_computing_cell_refinement 'Bruker SMART'
_computing_data_collection 'Bruker SMART'
_computing_data_reduction 'Bruker SHELXTL'
_computing_molecular_graphics 'Bruker SHELXTL'
_computing_publication_material 'Bruker SHELXTL'
_computing_structure_refinement 'SHELXL-97 (Sheldrick, 1997)'
_computing_structure_solution 'SHELXS-97 (Sheldrick, 1990)'
_diffrn_ambient_temperature 100(2)
_diffrn_measured_fraction_theta_full 0.998
_diffrn_measured_fraction_theta_max 0.998
_diffrn_measurement_device_type 'CCD area detector'
_diffrn_measurement_method 'phi and omega scans'
_diffrn_radiation_monochromator graphite
_diffrn_radiation_source 'fine-focus sealed tube'
_diffrn_radiation_type MoK\a
_diffrn_radiation_wavelength 0.71073
_diffrn_reflns_av_R_equivalents 0.0944
_diffrn_reflns_av_sigmaI/netI 0.1066
_diffrn_reflns_limit_h_max 10
_diffrn_reflns_limit_h_min -18
_diffrn_reflns_limit_k_max 12
_diffrn_reflns_limit_k_min -12
_diffrn_reflns_limit_l_max 38
_diffrn_reflns_limit_l_min -38
_diffrn_reflns_number 28419
_diffrn_reflns_theta_full 25.00
_diffrn_reflns_theta_max 25.00
_diffrn_reflns_theta_min 2.06
_exptl_absorpt_coefficient_mu 3.585
_exptl_absorpt_correction_T_max 0.9001
_exptl_absorpt_correction_T_min 0.6730
_exptl_absorpt_correction_type multi-scan
_exptl_absorpt_process_details 'SADABS (Sheldrick, 1998a)'
_exptl_crystal_colour green
_exptl_crystal_density_diffrn 1.572
_exptl_crystal_density_method 'not measured'
_exptl_crystal_description plate
_exptl_crystal_F_000 2480
_exptl_crystal_size_max 0.12
_exptl_crystal_size_mid 0.07
_exptl_crystal_size_min 0.03
_refine_diff_density_max 1.735
_refine_diff_density_min -0.930
_refine_diff_density_rms 0.163
_refine_ls_extinction_method none
_refine_ls_goodness_of_fit_ref 0.984
_refine_ls_hydrogen_treatment constr
_refine_ls_matrix_type full
_refine_ls_number_parameters 631
_refine_ls_number_reflns 9241
_refine_ls_number_restraints 0
_refine_ls_restrained_S_all 0.984
_refine_ls_R_factor_all 0.1088
_refine_ls_R_factor_gt 0.0466
_refine_ls_shift/su_max 0.001
_refine_ls_shift/su_mean 0.000
_refine_ls_structure_factor_coef Fsqd
_refine_ls_weighting_details 'calc w=1/[\s^2^(Fo^2^)+(0.0100P)^2^+0.0000P] where P=(Fo^2^+2Fc^2^)/3'
_refine_ls_weighting_scheme calc
_refine_ls_wR_factor_gt 0.0667
_refine_ls_wR_factor_ref 0.0754
_reflns_number_gt 5395
_reflns_number_total 9241
_reflns_threshold_expression >2sigma(I)
_cod_data_source_file om9001318_si_002.cif
_cod_data_source_block ybcpm
_cod_depositor_comments
;
The following automatic conversions were performed:

'_symmetry_cell_setting' value 'Monoclinic' changed to 'monoclinic'
according to /home/saulius/struct/CIF-dictionaries/cif_core.dic
dictionary named 'cif_core.dic' version 2.4.2 from 2011-04-26.

Automatic conversion script
Id: cif_fix_values 1715 2011-07-08 13:25:40Z adriana 
;
_cod_original_sg_symbol_H-M P2(1)/n
_cod_database_code 4069299

loop_
_symmetry_equiv_pos_as_xyz
'x, y, z'
'-x+1/2, y+1/2, -z+1/2'
'-x, -y, -z'
'x-1/2, -y-1/2, z-1/2'

loop_
_atom_site_label
_atom_site_type_symbol
_atom_site_fract_x
_atom_site_fract_y
_atom_site_fract_z
_atom_site_U_iso_or_equiv
_atom_site_adp_type
_atom_site_occupancy
_atom_site_symmetry_multiplicity
_atom_site_calc_flag
_atom_site_refinement_flags
Yb1A Yb 0.268394(17) -0.05836(3) 0.894843(7) 0.01868(7) Uani 1 1 d .
N1A N 0.1362(3) -0.1409(4) 0.86663(13) 0.0171(13) Uani 1 1 d .
N2A N 0.1307(4) -0.3756(5) 0.75803(15) 0.0316(16) Uani 1 1 d .
N3A N -0.2206(3) -0.0585(5) 0.67546(12) 0.0187(12) Uani 1 1 d .
N4A N -0.2454(4) 0.1177(5) 0.79289(15) 0.0321(16) Uani 1 1 d .
C1A C 0.3338(4) -0.1916(6) 0.83940(17) 0.0237(18) Uani 1 1 d .
C2A C 0.3076(4) -0.2819(5) 0.86792(17) 0.0174(16) Uani 1 1 d .
C3A C 0.3602(4) -0.2673(6) 0.90497(17) 0.0202(17) Uani 1 1 d .
C4A C 0.4202(4) -0.1650(6) 0.89907(17) 0.0235(18) Uani 1 1 d .
C5A C 0.4026(4) -0.1169(6) 0.85937(16) 0.0193(16) Uani 1 1 d .
C6A C 0.2970(4) -0.1765(6) 0.79536(15) 0.0247(17) Uani 1 1 d .
H6AA H 0.3275 -0.2336 0.7778 0.037 Uiso 1 1 calc R
H6AB H 0.3036 -0.0869 0.7867 0.037 Uiso 1 1 calc R
H6AC H 0.2358 -0.1992 0.7928 0.037 Uiso 1 1 calc R
C7A C 0.2422(5) -0.3876(5) 0.8600(2) 0.0275(16) Uani 1 1 d .
H7AA H 0.2700 -0.4644 0.8499 0.041 Uiso 1 1 calc R
H7AB H 0.1965 -0.3589 0.8392 0.041 Uiso 1 1 calc R
H7AC H 0.2175 -0.4084 0.8857 0.041 Uiso 1 1 calc R
C8A C 0.3613(5) -0.3549(6) 0.94248(18) 0.036(2) Uani 1 1 d .
H8AA H 0.4002 -0.4276 0.9394 0.054 Uiso 1 1 calc R
H8AB H 0.3032 -0.3874 0.9449 0.054 Uiso 1 1 calc R
H8AC H 0.3813 -0.3061 0.9674 0.054 Uiso 1 1 calc R
C9A C 0.4987(4) -0.1338(6) 0.92831(18) 0.0302(19) Uani 1 1 d .
H9AA H 0.5460 -0.1913 0.9228 0.045 Uiso 1 1 calc R
H9AB H 0.4854 -0.1459 0.9568 0.045 Uiso 1 1 calc R
H9AC H 0.5157 -0.0441 0.9243 0.045 Uiso 1 1 calc R
C10A C 0.4539(4) -0.0150(6) 0.83986(18) 0.032(2) Uani 1 1 d .
H10A H 0.5022 -0.0555 0.8278 0.049 Uiso 1 1 calc R
H10B H 0.4758 0.0475 0.8609 0.049 Uiso 1 1 calc R
H10C H 0.4169 0.0293 0.8182 0.049 Uiso 1 1 calc R
C11A C 0.2882(5) -0.0030(6) 0.97263(16) 0.0229(17) Uani 1 1 d .
C12A C 0.3111(4) 0.1086(6) 0.95114(17) 0.0204(17) Uani 1 1 d .
C13A C 0.2350(4) 0.1594(6) 0.92908(16) 0.0187(16) Uani 1 1 d .
C14A C 0.1659(4) 0.0752(6) 0.93663(16) 0.0200(16) Uani 1 1 d .
C15A C 0.1999(4) -0.0258(5) 0.96332(16) 0.0200(17) Uani 1 1 d .
C16A C 0.3443(4) -0.0724(6) 1.00551(15) 0.0245(17) Uani 1 1 d .
H16A H 0.3393 -0.0314 1.0323 0.037 Uiso 1 1 calc R
H16B H 0.4043 -0.0684 0.9992 0.037 Uiso 1 1 calc R
H16C H 0.3262 -0.1627 1.0066 0.037 Uiso 1 1 calc R
C17A C 0.3981(4) 0.1741(6) 0.95374(18) 0.0282(18) Uani 1 1 d .
H17A H 0.4030 0.2352 0.9768 0.042 Uiso 1 1 calc R
H17B H 0.4040 0.2204 0.9280 0.042 Uiso 1 1 calc R
H17C H 0.4436 0.1091 0.9582 0.042 Uiso 1 1 calc R
C18A C 0.2268(5) 0.2841(6) 0.90478(17) 0.0302(19) Uani 1 1 d .
H18A H 0.2134 0.3548 0.9230 0.045 Uiso 1 1 calc R
H18B H 0.1805 0.2758 0.8823 0.045 Uiso 1 1 calc R
H18C H 0.2811 0.3023 0.8933 0.045 Uiso 1 1 calc R
C19A C 0.0724(4) 0.0954(6) 0.92267(17) 0.0281(18) Uani 1 1 d .
H19A H 0.0462 0.1481 0.9430 0.042 Uiso 1 1 calc R
H19B H 0.0432 0.0117 0.9199 0.042 Uiso 1 1 calc R
H19C H 0.0666 0.1396 0.8959 0.042 Uiso 1 1 calc R
C20A C 0.1473(4) -0.1280(6) 0.98016(18) 0.0293(18) Uani 1 1 d .
H20A H 0.1267 -0.0981 1.0059 0.044 Uiso 1 1 calc R
H20B H 0.1823 -0.2057 0.9855 0.044 Uiso 1 1 calc R
H20C H 0.0980 -0.1479 0.9601 0.044 Uiso 1 1 calc R
C21A C 0.0159(4) -0.1293(5) 0.80653(16) 0.0150(16) Uani 1 1 d .
C22A C 0.0168(4) -0.2029(6) 0.76828(17) 0.0198(16) Uani 1 1 d .
C23A C -0.0477(4) -0.1833(6) 0.73733(16) 0.0175(16) Uani 1 1 d .
H23A H -0.0477 -0.2327 0.7128 0.021 Uiso 1 1 calc R
C24A C -0.1138(4) -0.0933(5) 0.74022(16) 0.0174(16) Uani 1 1 d .
C25A C -0.1167(4) -0.0277(5) 0.77935(16) 0.0167(16) Uani 1 1 d .
C26A C -0.0534(4) -0.0472(6) 0.81074(15) 0.0187(15) Uani 1 1 d .
H26A H -0.0567 -0.0038 0.8362 0.022 Uiso 1 1 calc R
C27A C 0.0818(5) -0.1402(6) 0.83988(18) 0.0199(17) Uani 1 1 d .
C28A C 0.0803(4) -0.3006(6) 0.76311(17) 0.0193(16) Uani 1 1 d .
C29A C -0.1740(4) -0.0740(6) 0.70571(17) 0.0179(15) Uani 1 1 d .
C30A C -0.1872(4) 0.0535(6) 0.78651(15) 0.0198(15) Uani 1 1 d .
Yb1B Yb -0.251270(17) 0.05549(3) 0.614526(7) 0.01817(7) Uani 1 1 d .
N1B N -0.1110(4) 0.1245(5) 0.63784(15) 0.0221(14) Uani 1 1 d .
N2B N 0.0817(4) -0.1330(5) 0.64173(14) 0.0286(15) Uani 1 1 d .
N3B N 0.2305(3) 0.0706(5) 0.83601(13) 0.0180(13) Uani 1 1 d .
N4B N 0.0329(4) 0.3202(6) 0.83451(15) 0.0424(18) Uani 1 1 d .
C1B C -0.2884(4) 0.2370(6) 0.66272(18) 0.0210(17) Uani 1 1 d .
C2B C -0.2860(5) 0.2971(6) 0.62471(18) 0.0261(18) Uani 1 1 d .
C3B C -0.3568(4) 0.2497(6) 0.59747(18) 0.0221(17) Uani 1 1 d .
C4B C -0.4021(4) 0.1590(6) 0.61925(19) 0.0248(18) Uani 1 1 d .
C5B C -0.3615(4) 0.1498(6) 0.66058(17) 0.0204(17) Uani 1 1 d .
C6B C -0.2280(4) 0.2621(6) 0.70180(17) 0.0249(18) Uani 1 1 d .
H6BA H -0.2502 0.3340 0.7171 0.037 Uiso 1 1 calc R
H6BB H -0.1707 0.2839 0.6942 0.037 Uiso 1 1 calc R
H6BC H -0.2244 0.1846 0.7191 0.037 Uiso 1 1 calc R
C7B C -0.2232(4) 0.3982(5) 0.61440(18) 0.0286(18) Uani 1 1 d .
H7BA H -0.2462 0.4838 0.6198 0.043 Uiso 1 1 calc R
H7BB H -0.2137 0.3913 0.5852 0.043 Uiso 1 1 calc R
H7BC H -0.1685 0.3857 0.6315 0.043 Uiso 1 1 calc R
C8B C -0.3845(5) 0.3044(6) 0.55562(17) 0.032(2) Uani 1 1 d .
H8BA H -0.4243 0.3762 0.5583 0.048 Uiso 1 1 calc R
H8BB H -0.4132 0.2373 0.5381 0.048 Uiso 1 1 calc R
H8BC H -0.3339 0.3356 0.5431 0.048 Uiso 1 1 calc R
C9B C -0.4885(4) 0.0957(6) 0.60558(19) 0.034(2) Uani 1 1 d .
H9BA H -0.5352 0.1550 0.6105 0.051 Uiso 1 1 calc R
H9BB H -0.4942 0.0161 0.6213 0.051 Uiso 1 1 calc R
H9BC H -0.4916 0.0753 0.5761 0.051 Uiso 1 1 calc R
C10B C -0.3906(4) 0.0665(6) 0.69414(16) 0.0249(16) Uani 1 1 d .
H10D H -0.4324 0.1139 0.7088 0.037 Uiso 1 1 calc R
H10E H -0.3410 0.0432 0.7135 0.037 Uiso 1 1 calc R
H10F H -0.4175 -0.0119 0.6820 0.037 Uiso 1 1 calc R
C11B C -0.3121(4) -0.0689(6) 0.54936(16) 0.0233(17) Uani 1 1 d .
C12B C -0.2856(4) -0.1639(5) 0.58009(19) 0.0212(16) Uani 1 1 d .
C13B C -0.1954(4) -0.1575(6) 0.58683(16) 0.0212(17) Uani 1 1 d .
C14B C -0.1649(4) -0.0578(7) 0.56155(16) 0.0235(16) Uani 1 1 d .
C15B C -0.2365(5) -0.0026(6) 0.53933(16) 0.0224(18) Uani 1 1 d .
C16B C -0.4013(4) -0.0566(7) 0.52728(17) 0.0333(18) Uani 1 1 d .
H16D H -0.4070 -0.1141 0.5033 0.050 Uiso 1 1 calc R
H16E H -0.4110 0.0327 0.5181 0.050 Uiso 1 1 calc R
H16F H -0.4438 -0.0802 0.5461 0.050 Uiso 1 1 calc R
C17B C -0.3424(5) -0.2594(6) 0.59846(18) 0.0323(19) Uani 1 1 d .
H17D H -0.3485 -0.3364 0.5810 0.048 Uiso 1 1 calc R
H17E H -0.3991 -0.2210 0.6004 0.048 Uiso 1 1 calc R
H17F H -0.3168 -0.2836 0.6261 0.048 Uiso 1 1 calc R
C18B C -0.1380(4) -0.2531(6) 0.61306(17) 0.0230(17) Uani 1 1 d .
H18D H -0.1250 -0.3271 0.5960 0.034 Uiso 1 1 calc R
H18E H -0.1680 -0.2828 0.6363 0.034 Uiso 1 1 calc R
H18F H -0.0843 -0.2103 0.6236 0.034 Uiso 1 1 calc R
C19B C -0.0729(4) -0.0280(6) 0.55732(17) 0.0303(19) Uani 1 1 d .
H19D H -0.0527 -0.0819 0.5356 0.045 Uiso 1 1 calc R
H19E H -0.0383 -0.0456 0.5835 0.045 Uiso 1 1 calc R
H19F H -0.0672 0.0631 0.5501 0.045 Uiso 1 1 calc R
C20B C -0.2342(5) 0.1032(6) 0.50774(18) 0.037(2) Uani 1 1 d .
H20D H -0.2287 0.0652 0.4806 0.056 Uiso 1 1 calc R
H20E H -0.1849 0.1597 0.5154 0.056 Uiso 1 1 calc R
H20F H -0.2874 0.1536 0.5067 0.056 Uiso 1 1 calc R
C21B C 0.0037(4) 0.1161(6) 0.70011(16) 0.0169(16) Uani 1 1 d .
C22B C 0.0745(4) 0.0268(5) 0.70180(16) 0.0162(16) Uani 1 1 d .
C23B C 0.1329(4) 0.0183(5) 0.73643(15) 0.0154(16) Uani 1 1 d .
H23B H 0.1800 -0.0396 0.7366 0.018 Uiso 1 1 calc R
C24B C 0.1235(4) 0.0948(5) 0.77173(16) 0.0166(16) Uani 1 1 d .
C25B C 0.0539(4) 0.1852(6) 0.76964(18) 0.0202(17) Uani 1 1 d .
C26B C -0.0025(4) 0.1963(6) 0.73458(17) 0.0213(17) Uani 1 1 d .
H26B H -0.0467 0.2595 0.7336 0.026 Uiso 1 1 calc R
C27B C -0.0569(5) 0.1236(6) 0.66539(17) 0.0189(17) Uani 1 1 d .
C28B C 0.0814(4) -0.0627(7) 0.66894(16) 0.0208(15) Uani 1 1 d .
C29B C 0.1836(4) 0.0824(5) 0.80709(17) 0.0174(16) Uani 1 1 d .
C30B C 0.0414(5) 0.2630(6) 0.80549(18) 0.0268(19) Uani 1 1 d .

loop_
_atom_site_aniso_label
_atom_site_aniso_U_11
_atom_site_aniso_U_22
_atom_site_aniso_U_33
_atom_site_aniso_U_23
_atom_site_aniso_U_13
_atom_site_aniso_U_12
Yb1A 0.01887(15) 0.01970(14) 0.01694(12) 0.00111(14) -0.00087(12) 0.00213(17)
N1A 0.022(3) 0.013(3) 0.017(3) -0.001(2) 0.006(3) -0.008(3)
N2A 0.022(3) 0.033(3) 0.038(3) -0.006(3) 0.000(3) 0.006(3)
N3A 0.013(3) 0.027(3) 0.016(2) -0.005(3) -0.001(2) 0.004(3)
N4A 0.032(4) 0.031(3) 0.032(3) -0.006(3) 0.000(3) 0.012(3)
C1A 0.033(4) 0.022(4) 0.017(3) -0.004(3) 0.008(3) 0.022(3)
C2A 0.022(4) 0.006(3) 0.025(3) 0.002(3) 0.007(3) 0.005(3)
C3A 0.010(3) 0.024(3) 0.026(3) 0.006(3) 0.001(3) 0.013(3)
C4A 0.025(4) 0.022(3) 0.023(3) -0.006(3) -0.003(3) 0.002(3)
C5A 0.021(4) 0.023(3) 0.013(3) 0.000(3) 0.001(3) 0.002(3)
C6A 0.026(4) 0.032(4) 0.015(3) -0.002(3) -0.004(3) 0.008(4)
C7A 0.024(3) 0.023(3) 0.035(3) 0.005(3) 0.003(3) 0.016(4)
C8A 0.043(5) 0.035(4) 0.032(4) 0.007(3) 0.016(4) 0.012(4)
C9A 0.020(4) 0.042(4) 0.028(4) 0.001(3) -0.003(3) 0.013(4)
C10A 0.026(4) 0.046(5) 0.025(3) -0.001(3) 0.004(3) -0.004(4)
C11A 0.034(4) 0.022(3) 0.012(3) -0.003(3) -0.006(3) 0.005(3)
C12A 0.025(4) 0.022(3) 0.014(3) -0.004(3) 0.000(3) -0.006(3)
C13A 0.023(4) 0.025(3) 0.010(3) -0.008(3) 0.008(3) 0.001(3)
C14A 0.016(3) 0.024(4) 0.019(3) -0.004(3) 0.000(3) 0.007(3)
C15A 0.023(4) 0.022(4) 0.013(3) 0.009(2) -0.008(3) -0.005(3)
C16A 0.033(4) 0.019(3) 0.020(3) 0.009(3) -0.005(3) 0.006(4)
C17A 0.024(4) 0.034(4) 0.026(3) -0.003(3) -0.005(3) 0.004(4)
C18A 0.037(5) 0.030(4) 0.023(3) 0.000(3) 0.003(4) 0.005(4)
C19A 0.030(4) 0.033(4) 0.022(3) -0.008(3) 0.005(3) -0.002(4)
C20A 0.025(4) 0.032(4) 0.031(4) 0.004(3) 0.006(3) -0.005(4)
C21A 0.014(4) 0.018(3) 0.013(3) -0.003(3) -0.001(3) -0.002(3)
C22A 0.020(4) 0.017(3) 0.025(3) 0.004(3) 0.016(3) -0.001(3)
C23A 0.021(4) 0.023(3) 0.009(3) -0.001(3) 0.003(3) -0.004(3)
C24A 0.014(3) 0.027(4) 0.010(3) 0.005(2) -0.006(3) 0.001(3)
C25A 0.014(3) 0.015(4) 0.021(3) -0.002(2) 0.000(3) 0.000(3)
C26A 0.023(3) 0.019(3) 0.014(3) -0.001(3) 0.000(3) -0.007(4)
C27A 0.030(4) 0.013(3) 0.019(3) -0.002(3) 0.013(3) -0.004(3)
C28A 0.020(4) 0.016(3) 0.022(3) 0.000(3) 0.000(3) -0.002(3)
C29A 0.014(3) 0.015(3) 0.028(3) -0.006(3) 0.019(3) -0.003(3)
C30A 0.024(3) 0.021(3) 0.013(3) 0.002(3) -0.002(3) -0.008(4)
Yb1B 0.01866(15) 0.01690(14) 0.01837(13) -0.00119(14) -0.00097(12) 0.00211(17)
N1B 0.022(3) 0.020(3) 0.025(3) -0.004(2) 0.001(3) 0.012(3)
N2B 0.019(3) 0.045(3) 0.020(3) -0.012(3) -0.004(3) 0.000(3)
N3B 0.019(3) 0.016(3) 0.019(2) 0.000(2) 0.001(2) 0.000(3)
N4B 0.052(4) 0.047(4) 0.026(3) -0.009(3) -0.009(3) 0.021(4)
C1B 0.016(4) 0.020(3) 0.026(3) -0.006(3) -0.005(3) 0.006(3)
C2B 0.033(4) 0.013(3) 0.032(4) 0.003(3) 0.005(4) 0.002(3)
C3B 0.016(4) 0.020(3) 0.030(4) 0.001(3) -0.001(3) 0.005(3)
C4B 0.014(4) 0.019(4) 0.041(4) -0.006(3) 0.000(4) 0.007(3)
C5B 0.019(4) 0.022(4) 0.019(3) -0.003(3) -0.004(3) 0.000(3)
C6B 0.024(4) 0.025(4) 0.027(3) -0.001(3) 0.006(3) -0.001(3)
C7B 0.030(4) 0.014(3) 0.042(4) 0.007(3) 0.001(4) 0.003(3)
C8B 0.036(5) 0.022(4) 0.037(4) -0.006(3) 0.001(4) 0.007(4)
C9B 0.030(4) 0.034(4) 0.038(4) -0.002(3) -0.001(4) 0.003(4)
C10B 0.030(4) 0.019(3) 0.026(3) -0.004(3) 0.006(3) 0.007(4)
C11B 0.032(4) 0.018(3) 0.019(3) -0.005(3) 0.000(3) 0.014(4)
C12B 0.009(3) 0.013(3) 0.041(4) -0.016(3) -0.004(3) -0.005(3)
C13B 0.028(4) 0.018(3) 0.017(3) -0.012(3) 0.002(3) 0.004(3)
C14B 0.025(4) 0.029(3) 0.019(3) -0.002(3) 0.012(3) 0.001(4)
C15B 0.046(5) 0.016(3) 0.006(3) 0.001(2) 0.004(3) 0.012(3)
C16B 0.032(4) 0.030(4) 0.034(3) -0.009(4) -0.013(3) 0.009(4)
C17B 0.033(4) 0.032(4) 0.031(4) -0.006(3) -0.005(4) -0.002(4)
C18B 0.017(4) 0.021(3) 0.030(3) 0.000(3) -0.002(3) 0.006(3)
C19B 0.029(4) 0.041(5) 0.021(3) -0.005(3) 0.003(3) -0.001(4)
C20B 0.047(5) 0.030(4) 0.037(4) 0.009(3) 0.012(4) 0.006(4)
C21B 0.017(4) 0.019(3) 0.014(3) 0.004(3) -0.001(3) -0.011(3)
C22B 0.017(3) 0.021(4) 0.011(3) 0.002(2) 0.003(3) -0.005(3)
C23B 0.012(3) 0.019(4) 0.017(3) 0.000(2) 0.009(3) -0.001(3)
C24B 0.016(3) 0.020(4) 0.015(3) 0.000(2) 0.007(3) -0.002(3)
C25B 0.023(4) 0.012(3) 0.025(3) 0.002(3) -0.006(3) -0.003(3)
C26B 0.022(4) 0.013(3) 0.027(3) 0.006(3) -0.008(3) -0.002(3)
C27B 0.030(4) 0.012(3) 0.016(3) 0.002(3) 0.009(3) 0.002(3)
C28B 0.009(3) 0.032(3) 0.021(3) 0.003(3) 0.002(3) 0.005(4)
C29B 0.018(4) 0.015(4) 0.018(3) -0.006(3) -0.002(3) -0.003(3)
C30B 0.032(4) 0.025(4) 0.020(3) 0.001(3) -0.013(3) 0.002(4)

loop_
_atom_type_symbol
_atom_type_description
_atom_type_scat_dispersion_real
_atom_type_scat_dispersion_imag
_atom_type_scat_source
C C 0.0033 0.0016 'International Tables Vol C Tables 4.2.6.8 and 6.1.1.4'
H H 0.0000 0.0000 'International Tables Vol C Tables 4.2.6.8 and 6.1.1.4'
N N 0.0061 0.0033 'International Tables Vol C Tables 4.2.6.8 and 6.1.1.4'
Yb Yb -0.3850 5.5486 'International Tables Vol C Tables 4.2.6.8 and 6.1.1.4'

loop_
_geom_angle_atom_site_label_1
_geom_angle_atom_site_label_2
_geom_angle_atom_site_label_3
_geom_angle
N1A Yb1A N3B 75.47(16)
N1A Yb1A C12A 133.3(2)
N3B Yb1A C12A 102.93(18)
N1A Yb1A C1A 85.71(19)
N3B Yb1A C1A 79.58(17)
C12A Yb1A C1A 140.7(2)
N1A Yb1A C5A 117.78(18)
N3B Yb1A C5A 85.31(18)
C12A Yb1A C5A 108.5(2)
C1A Yb1A C5A 32.3(2)
N1A Yb1A C2A 76.55(19)
N3B Yb1A C2A 106.40(17)
C12A Yb1A C2A 143.04(19)
C1A Yb1A C2A 31.82(19)
C5A Yb1A C2A 53.2(2)
N1A Yb1A C11A 118.7(2)
N3B Yb1A C11A 131.64(17)
C12A Yb1A C11A 31.96(18)
C1A Yb1A C11A 142.4(2)
C5A Yb1A C11A 118.1(2)
C2A Yb1A C11A 121.64(18)
N1A Yb1A C15A 87.75(18)
N3B Yb1A C15A 122.18(17)
C12A Yb1A C15A 52.8(2)
C1A Yb1A C15A 154.72(19)
C5A Yb1A C15A 147.70(18)
C2A Yb1A C15A 122.94(18)
C11A Yb1A C15A 31.4(2)
N1A Yb1A C13A 106.23(19)
N3B Yb1A C13A 79.11(17)
C12A Yb1A C13A 32.12(19)
C1A Yb1A C13A 151.9(2)
C5A Yb1A C13A 127.5(2)
C2A Yb1A C13A 174.40(17)
C11A Yb1A C13A 52.78(18)
C15A Yb1A C13A 52.99(18)
N1A Yb1A C3A 101.49(18)
N3B Yb1A C3A 131.63(18)
C12A Yb1A C3A 111.82(19)
C1A Yb1A C3A 52.21(18)
C5A Yb1A C3A 52.76(19)
C2A Yb1A C3A 31.35(17)
C11A Yb1A C3A 92.90(18)
C15A Yb1A C3A 105.66(18)
C13A Yb1A C3A 143.39(18)
N1A Yb1A C14A 80.46(18)
N3B Yb1A C14A 90.33(17)
C12A Yb1A C14A 52.8(2)
C1A Yb1A C14A 164.59(18)
C5A Yb1A C14A 159.2(2)
C2A Yb1A C14A 146.9(2)
C11A Yb1A C14A 52.31(19)
C15A Yb1A C14A 31.92(17)
C13A Yb1A C14A 31.91(19)
C3A Yb1A C14A 137.51(18)
N1A Yb1A C4A 128.95(18)
N3B Yb1A C4A 115.79(18)
C12A Yb1A C4A 94.5(2)
C1A Yb1A C4A 52.00(19)
C5A Yb1A C4A 31.08(17)
C2A Yb1A C4A 52.4(2)
C11A Yb1A C4A 91.38(19)
C15A Yb1A C4A 117.54(18)
C13A Yb1A C4A 124.6(2)
C3A Yb1A C4A 32.12(19)
C14A Yb1A C4A 143.35(17)
C27A N1A Yb1A 148.1(4)
C29A N3A Yb1B 147.6(5)
C2A C1A C5A 108.4(5)
C2A C1A C6A 126.3(6)
C5A C1A C6A 125.3(6)
C2A C1A Yb1A 74.4(3)
C5A C1A Yb1A 73.9(3)
C6A C1A Yb1A 118.4(4)
C3A C2A C1A 108.2(5)
C3A C2A C7A 123.9(5)
C1A C2A C7A 127.5(5)
C3A C2A Yb1A 75.4(3)
C1A C2A Yb1A 73.8(3)
C7A C2A Yb1A 122.3(4)
C2A C3A C4A 107.4(5)
C2A C3A C8A 125.9(6)
C4A C3A C8A 126.3(5)
C2A C3A Yb1A 73.3(3)
C4A C3A Yb1A 74.3(3)
C8A C3A Yb1A 124.1(4)
C5A C4A C3A 108.5(5)
C5A C4A C9A 125.7(6)
C3A C4A C9A 124.9(5)
C5A C4A Yb1A 72.8(4)
C3A C4A Yb1A 73.6(4)
C9A C4A Yb1A 128.2(4)
C4A C5A C1A 107.4(6)
C4A C5A C10A 125.6(6)
C1A C5A C10A 126.6(5)
C4A C5A Yb1A 76.1(4)
C1A C5A Yb1A 73.8(4)
C10A C5A Yb1A 121.2(4)
C15A C11A C12A 108.8(5)
C15A C11A C16A 124.5(6)
C12A C11A C16A 125.9(6)
C15A C11A Yb1A 74.5(3)
C12A C11A Yb1A 73.1(3)
C16A C11A Yb1A 126.7(4)
C11A C12A C13A 108.1(6)
C11A C12A C17A 127.5(6)
C13A C12A C17A 124.1(5)
C11A C12A Yb1A 75.0(3)
C13A C12A Yb1A 75.2(3)
C17A C12A Yb1A 120.7(4)
C12A C13A C14A 107.1(5)
C12A C13A C18A 126.9(6)
C14A C13A C18A 125.9(6)
C12A C13A Yb1A 72.6(3)
C14A C13A Yb1A 74.4(3)
C18A C13A Yb1A 121.9(4)
C15A C14A C13A 108.1(5)
C15A C14A C19A 125.3(6)
C13A C14A C19A 126.3(5)
C15A C14A Yb1A 73.6(3)
C13A C14A Yb1A 73.7(3)
C19A C14A Yb1A 123.2(4)
C11A C15A C14A 107.8(5)
C11A C15A C20A 127.7(5)
C14A C15A C20A 124.3(6)
C11A C15A Yb1A 74.1(4)
C14A C15A Yb1A 74.5(3)
C20A C15A Yb1A 121.2(4)
C26A C21A C27A 118.9(5)
C26A C21A C22A 118.4(5)
C27A C21A C22A 122.7(6)
C23A C22A C28A 118.9(5)
C23A C22A C21A 118.8(6)
C28A C22A C21A 122.2(5)
C22A C23A C24A 122.9(5)
C23A C24A C29A 118.7(5)
C23A C24A C25A 117.4(5)
C29A C24A C25A 123.9(5)
C26A C25A C30A 118.6(5)
C26A C25A C24A 120.3(5)
C30A C25A C24A 121.0(5)
C25A C26A C21A 121.9(5)
N1A C27A C21A 175.7(6)
N2A C28A C22A 178.0(7)
N3A C29A C24A 176.2(6)
N4A C30A C25A 178.5(7)
N3A Yb1B N1B 76.93(17)
N3A Yb1B C1B 83.67(18)
N1B Yb1B C1B 80.81(19)
N3A Yb1B C15B 132.03(18)
N1B Yb1B C15B 102.1(2)
C1B Yb1B C15B 144.18(19)
N3A Yb1B C12B 86.46(18)
N1B Yb1B C12B 123.76(18)
C1B Yb1B C12B 150.5(2)
C15B Yb1B C12B 53.7(2)
N3A Yb1B C13B 79.30(17)
N1B Yb1B C13B 92.06(19)
C1B Yb1B C13B 162.64(18)
C15B Yb1B C13B 52.73(18)
C12B Yb1B C13B 31.8(2)
N3A Yb1B C14B 105.28(18)
N1B Yb1B C14B 79.69(18)
C1B Yb1B C14B 156.0(2)
C15B Yb1B C14B 31.48(19)
C12B Yb1B C14B 53.5(2)
C13B Yb1B C14B 32.3(2)
N3A Yb1B C11B 118.45(19)
N1B Yb1B C11B 132.0(2)
C1B Yb1B C11B 141.8(2)
C15B Yb1B C11B 32.4(2)
C12B Yb1B C11B 32.37(18)
C13B Yb1B C11B 52.58(19)
C14B Yb1B C11B 52.9(2)
N3A Yb1B C5B 77.80(18)
N1B Yb1B C5B 110.52(18)
C1B Yb1B C5B 32.8(2)
C15B Yb1B C5B 140.8(2)
C12B Yb1B C5B 117.8(2)
C13B Yb1B C5B 142.9(2)
C14B Yb1B C5B 169.79(19)
C11B Yb1B C5B 117.0(2)
N3A Yb1B C2B 114.28(18)
N1B Yb1B C2B 82.2(2)
C1B Yb1B C2B 31.34(18)
C15B Yb1B C2B 113.01(18)
C12B Yb1B C2B 151.0(2)
C13B Yb1B C2B 163.3(2)
C14B Yb1B C2B 131.0(2)
C11B Yb1B C2B 121.59(19)
C5B Yb1B C2B 53.2(2)
N3A Yb1B C4B 105.63(19)
N1B Yb1B C4B 132.25(18)
C1B Yb1B C4B 52.97(19)
C15B Yb1B C4B 108.9(2)
C12B Yb1B C4B 103.9(2)
C13B Yb1B C4B 135.6(2)
C14B Yb1B C4B 139.83(18)
C11B Yb1B C4B 89.7(2)
C5B Yb1B C4B 31.99(18)
C2B Yb1B C4B 52.6(2)
N3A Yb1B C3B 130.03(18)
N1B Yb1B C3B 112.27(18)
C1B Yb1B C3B 52.29(18)
C15B Yb1B C3B 95.37(19)
C12B Yb1B C3B 119.19(19)
C13B Yb1B C3B 144.34(18)
C14B Yb1B C3B 124.59(19)
C11B Yb1B C3B 92.18(19)
C5B Yb1B C3B 52.58(19)
C2B Yb1B C3B 31.89(19)
C4B Yb1B C3B 31.3(2)
C27B N1B Yb1B 145.2(5)
C29B N3B Yb1A 144.9(5)
C2B C1B C5B 109.2(5)
C2B C1B C6B 126.5(6)
C5B C1B C6B 124.2(5)
C2B C1B Yb1B 75.8(4)
C5B C1B Yb1B 74.8(3)
C6B C1B Yb1B 118.5(4)
C1B C2B C3B 107.9(6)
C1B C2B C7B 126.3(6)
C3B C2B C7B 125.7(5)
C1B C2B Yb1B 72.9(3)
C3B C2B Yb1B 75.4(3)
C7B C2B Yb1B 119.9(4)
C4B C3B C2B 108.2(5)
C4B C3B C8B 126.7(6)
C2B C3B C8B 124.5(6)
C4B C3B Yb1B 73.6(4)
C2B C3B Yb1B 72.7(3)
C8B C3B Yb1B 126.8(4)
C3B C4B C5B 108.7(6)
C3B C4B C9B 127.8(6)
C5B C4B C9B 122.7(6)
C3B C4B Yb1B 75.1(4)
C5B C4B Yb1B 73.2(4)
C9B C4B Yb1B 125.7(4)
C4B C5B C1B 105.9(5)
C4B C5B C10B 125.9(6)
C1B C5B C10B 128.2(5)
C4B C5B Yb1B 74.8(4)
C1B C5B Yb1B 72.3(4)
C10B C5B Yb1B 118.3(4)
C15B C11B C12B 107.6(5)
C15B C11B C16B 126.5(5)
C12B C11B C16B 125.3(6)
C15B C11B Yb1B 72.8(3)
C12B C11B Yb1B 73.3(3)
C16B C11B Yb1B 126.5(4)
C13B C12B C11B 106.9(6)
C13B C12B C17B 126.5(6)
C11B C12B C17B 126.4(6)
C13B C12B Yb1B 74.2(3)
C11B C12B Yb1B 74.3(3)
C17B C12B Yb1B 121.2(4)
C12B C13B C14B 109.3(5)
C12B C13B C18B 125.1(6)
C14B C13B C18B 125.1(6)
C12B C13B Yb1B 74.0(4)
C14B C13B Yb1B 74.1(4)
C18B C13B Yb1B 124.0(4)
C15B C14B C13B 107.3(6)
C15B C14B C19B 126.8(6)
C13B C14B C19B 125.6(6)
C15B C14B Yb1B 73.3(4)
C13B C14B Yb1B 73.6(3)
C19B C14B Yb1B 122.9(4)
C14B C15B C11B 108.8(5)
C14B C15B C20B 125.4(7)
C11B C15B C20B 125.6(6)
C14B C15B Yb1B 75.2(3)
C11B C15B Yb1B 74.8(3)
C20B C15B Yb1B 119.6(4)
C27B C21B C26B 121.0(6)
C27B C21B C22B 121.4(5)
C26B C21B C22B 117.6(5)
C23B C22B C28B 118.5(5)
C23B C22B C21B 121.0(5)
C28B C22B C21B 120.3(5)
C22B C23B C24B 120.9(6)
C23B C24B C29B 119.6(5)
C23B C24B C25B 117.9(5)
C29B C24B C25B 122.5(5)
C26B C25B C24B 121.0(5)
C26B C25B C30B 119.7(6)
C24B C25B C30B 119.3(5)
C25B C26B C21B 121.5(6)
N1B C27B C21B 175.5(7)
N2B C28B C22B 175.8(6)
N3B C29B C24B 178.3(7)
N4B C30B C25B 177.4(7)

loop_
_geom_bond_atom_site_label_1
_geom_bond_atom_site_label_2
_geom_bond_distance
Yb1A N1A 2.338(5)
Yb1A N3B 2.363(4)
Yb1A C12A 2.562(6)
Yb1A C1A 2.567(6)
Yb1A C5A 2.568(7)
Yb1A C2A 2.574(6)
Yb1A C11A 2.586(5)
Yb1A C15A 2.592(6)
Yb1A C13A 2.595(6)
Yb1A C3A 2.601(6)
Yb1A C14A 2.604(6)
Yb1A C4A 2.610(7)
N1A C27A 1.154(7)
N2A C28A 1.132(8)
N3A C29A 1.176(6)
N3A Yb1B 2.319(4)
N4A C30A 1.162(8)
C1A C2A 1.409(8)
C1A C5A 1.427(9)
C1A C6A 1.499(7)
C2A C3A 1.399(8)
C2A C7A 1.503(9)
C3A C4A 1.442(9)
C3A C8A 1.521(8)
C4A C5A 1.388(8)
C4A C9A 1.510(8)
C5A C10A 1.505(9)
C11A C15A 1.403(9)
C11A C12A 1.418(8)
C11A C16A 1.499(7)
C12A C13A 1.427(9)
C12A C17A 1.515(9)
C13A C14A 1.429(9)
C13A C18A 1.514(8)
C14A C15A 1.429(8)
C14A C19A 1.501(8)
C15A C20A 1.481(8)
C21A C26A 1.396(8)
C21A C27A 1.425(8)
C21A C22A 1.463(8)
C22A C23A 1.367(8)
C22A C28A 1.440(9)
C23A C24A 1.402(8)
C24A C29A 1.406(7)
C24A C25A 1.450(7)
C25A C26A 1.363(7)
C25A C30A 1.426(9)
Yb1B N1B 2.358(6)
Yb1B C1B 2.555(6)
Yb1B C15B 2.556(5)
Yb1B C12B 2.570(6)
Yb1B C13B 2.572(6)
Yb1B C14B 2.580(6)
Yb1B C11B 2.582(6)
Yb1B C5B 2.588(7)
Yb1B C2B 2.592(6)
Yb1B C4B 2.608(7)
Yb1B C3B 2.627(6)
N1B C27B 1.169(7)
N2B C28B 1.148(7)
N3B C29B 1.140(6)
N4B C30B 1.135(7)
C1B C2B 1.391(8)
C1B C5B 1.453(9)
C1B C6B 1.529(8)
C2B C3B 1.435(9)
C2B C7B 1.497(9)
C3B C4B 1.411(9)
C3B C8B 1.499(8)
C4B C5B 1.432(8)
C4B C9B 1.528(9)
C5B C10B 1.499(8)
C11B C15B 1.433(9)
C11B C12B 1.436(8)
C11B C16B 1.509(8)
C12B C13B 1.407(9)
C12B C17B 1.495(9)
C13B C14B 1.433(9)
C13B C18B 1.537(8)
C14B C15B 1.393(9)
C14B C19B 1.490(9)
C15B C20B 1.508(8)
C21B C27B 1.402(8)
C21B C26B 1.409(8)
C21B C22B 1.440(8)
C22B C23B 1.380(7)
C22B C28B 1.429(8)
C23B C24B 1.417(7)
C24B C29B 1.417(8)
C24B C25B 1.432(9)
C25B C26B 1.376(8)
C25B C30B 1.449(9)

loop_
_geom_torsion_atom_site_label_1
_geom_torsion_atom_site_label_2
_geom_torsion_atom_site_label_3
_geom_torsion_atom_site_label_4
_geom_torsion
N3B Yb1A N1A C27A 6.8(8)
C12A Yb1A N1A C27A 101.0(9)
C1A Yb1A N1A C27A -73.5(9)
C5A Yb1A N1A C27A -69.8(9)
C2A Yb1A N1A C27A -104.4(9)
C11A Yb1A N1A C27A 136.6(8)
C15A Yb1A N1A C27A 130.9(9)
C13A Yb1A N1A C27A 80.6(9)
C3A Yb1A N1A C27A -123.6(9)
C14A Yb1A N1A C27A 99.6(9)
C4A Yb1A N1A C27A -104.8(9)
N1A Yb1A C1A C2A -71.3(4)
N3B Yb1A C1A C2A -147.2(4)
C12A Yb1A C1A C2A 115.0(4)
C5A Yb1A C1A C2A 115.0(5)
C11A Yb1A C1A C2A 62.5(5)
C15A Yb1A C1A C2A 4.2(7)
C13A Yb1A C1A C2A 171.7(4)
C3A Yb1A C1A C2A 36.9(3)
C14A Yb1A C1A C2A -97.4(7)
C4A Yb1A C1A C2A 77.9(4)
N1A Yb1A C1A C5A 173.8(3)
N3B Yb1A C1A C5A 97.8(4)
C12A Yb1A C1A C5A 0.1(5)
C2A Yb1A C1A C5A -115.0(5)
C11A Yb1A C1A C5A -52.4(5)
C15A Yb1A C1A C5A -110.7(5)
C13A Yb1A C1A C5A 56.7(5)
C3A Yb1A C1A C5A -78.1(4)
C14A Yb1A C1A C5A 147.6(7)
C4A Yb1A C1A C5A -37.0(3)
N1A Yb1A C1A C6A 51.9(5)
N3B Yb1A C1A C6A -24.1(5)
C12A Yb1A C1A C6A -121.8(5)
C5A Yb1A C1A C6A -121.9(6)
C2A Yb1A C1A C6A 123.2(7)
C11A Yb1A C1A C6A -174.3(4)
C15A Yb1A C1A C6A 127.4(5)
C13A Yb1A C1A C6A -65.2(7)
C3A Yb1A C1A C6A 160.0(6)
C14A Yb1A C1A C6A 25.7(10)
C4A Yb1A C1A C6A -158.9(6)
C5A C1A C2A C3A -1.5(7)
C6A C1A C2A C3A 177.8(6)
Yb1A C1A C2A C3A -68.2(4)
C5A C1A C2A C7A -174.8(6)
C6A C1A C2A C7A 4.5(10)
Yb1A C1A C2A C7A 118.6(6)
C5A C1A C2A Yb1A 66.6(4)
C6A C1A C2A Yb1A -114.1(6)
N1A Yb1A C2A C3A -141.8(4)
N3B Yb1A C2A C3A 148.0(4)
C12A Yb1A C2A C3A 6.8(5)
C1A Yb1A C2A C3A 114.3(6)
C5A Yb1A C2A C3A 77.1(4)
C11A Yb1A C2A C3A -26.2(5)
C15A Yb1A C2A C3A -63.5(4)
C13A Yb1A C2A C3A -21(2)
C14A Yb1A C2A C3A -94.5(5)
C4A Yb1A C2A C3A 37.8(4)
N1A Yb1A C2A C1A 103.9(4)
N3B Yb1A C2A C1A 33.7(4)
C12A Yb1A C2A C1A -107.5(4)
C5A Yb1A C2A C1A -37.2(4)
C11A Yb1A C2A C1A -140.5(4)
C15A Yb1A C2A C1A -177.9(3)
C13A Yb1A C2A C1A -136(2)
C3A Yb1A C2A C1A -114.3(6)
C14A Yb1A C2A C1A 151.2(4)
C4A Yb1A C2A C1A -76.5(4)
N1A Yb1A C2A C7A -20.7(4)
N3B Yb1A C2A C7A -90.9(5)
C12A Yb1A C2A C7A 128.0(5)
C1A Yb1A C2A C7A -124.5(6)
C5A Yb1A C2A C7A -161.8(5)
C11A Yb1A C2A C7A 94.9(5)
C15A Yb1A C2A C7A 57.6(5)
C13A Yb1A C2A C7A 100(2)
C3A Yb1A C2A C7A 121.1(6)
C14A Yb1A C2A C7A 26.6(6)
C4A Yb1A C2A C7A 158.9(5)
C1A C2A C3A C4A 0.1(7)
C7A C2A C3A C4A 173.7(6)
Yb1A C2A C3A C4A -67.0(4)
C1A C2A C3A C8A -172.6(6)
C7A C2A C3A C8A 1.0(10)
Yb1A C2A C3A C8A 120.3(6)
C1A C2A C3A Yb1A 67.1(4)
C7A C2A C3A Yb1A -119.4(6)
N1A Yb1A C3A C2A 37.8(4)
N3B Yb1A C3A C2A -42.9(5)
C12A Yb1A C3A C2A -175.6(4)
C1A Yb1A C3A C2A -37.4(4)
C5A Yb1A C3A C2A -78.5(4)
C11A Yb1A C3A C2A 157.9(4)
C15A Yb1A C3A C2A 128.7(4)
C13A Yb1A C3A C2A 176.6(4)
C14A Yb1A C3A C2A 126.2(4)
C4A Yb1A C3A C2A -114.1(5)
N1A Yb1A C3A C4A 152.0(3)
N3B Yb1A C3A C4A 71.3(4)
C12A Yb1A C3A C4A -61.5(4)
C1A Yb1A C3A C4A 76.7(4)
C5A Yb1A C3A C4A 35.7(3)
C2A Yb1A C3A C4A 114.1(5)
C11A Yb1A C3A C4A -88.0(3)
C15A Yb1A C3A C4A -117.2(3)
C13A Yb1A C3A C4A -69.3(5)
C14A Yb1A C3A C4A -119.7(4)
N1A Yb1A C3A C8A -84.6(5)
N3B Yb1A C3A C8A -165.3(5)
C12A Yb1A C3A C8A 62.0(6)
C1A Yb1A C3A C8A -159.9(6)
C5A Yb1A C3A C8A 159.1(6)
C2A Yb1A C3A C8A -122.4(7)
C11A Yb1A C3A C8A 35.5(5)
C15A Yb1A C3A C8A 6.3(6)
C13A Yb1A C3A C8A 54.2(7)
C14A Yb1A C3A C8A 3.8(7)
C4A Yb1A C3A C8A 123.5(7)
C2A C3A C4A C5A 1.4(7)
C8A C3A C4A C5A 174.0(6)
Yb1A C3A C4A C5A -64.9(5)
C2A C3A C4A C9A -168.1(6)
C8A C3A C4A C9A 4.5(10)
Yb1A C3A C4A C9A 125.6(6)
C2A C3A C4A Yb1A 66.3(4)
C8A C3A C4A Yb1A -121.1(6)
N1A Yb1A C4A C5A 79.6(4)
N3B Yb1A C4A C5A -12.2(4)
C12A Yb1A C4A C5A -118.9(4)
C1A Yb1A C4A C5A 38.5(4)
C2A Yb1A C4A C5A 79.1(4)
C11A Yb1A C4A C5A -150.8(4)
C15A Yb1A C4A C5A -169.0(3)
C13A Yb1A C4A C5A -106.7(4)
C3A Yb1A C4A C5A 116.0(5)
C14A Yb1A C4A C5A -143.5(4)
N1A Yb1A C4A C3A -36.3(4)
N3B Yb1A C4A C3A -128.2(3)
C12A Yb1A C4A C3A 125.1(3)
C1A Yb1A C4A C3A -77.4(4)
C5A Yb1A C4A C3A -116.0(5)
C2A Yb1A C4A C3A -36.8(3)
C11A Yb1A C4A C3A 93.3(3)
C15A Yb1A C4A C3A 75.1(4)
C13A Yb1A C4A C3A 137.3(3)
C14A Yb1A C4A C3A 100.5(4)
N1A Yb1A C4A C9A -158.1(5)
N3B Yb1A C4A C9A 110.0(5)
C12A Yb1A C4A C9A 3.3(6)
C1A Yb1A C4A C9A 160.8(6)
C5A Yb1A C4A C9A 122.3(7)
C2A Yb1A C4A C9A -158.6(6)
C11A Yb1A C4A C9A -28.5(5)
C15A Yb1A C4A C9A -46.7(6)
C13A Yb1A C4A C9A 15.6(6)
C3A Yb1A C4A C9A -121.8(7)
C14A Yb1A C4A C9A -21.3(7)
C3A C4A C5A C1A -2.3(7)
C9A C4A C5A C1A 167.1(6)
Yb1A C4A C5A C1A -67.8(4)
C3A C4A C5A C10A -175.9(6)
C9A C4A C5A C10A -6.5(10)
Yb1A C4A C5A C10A 118.6(6)
C3A C4A C5A Yb1A 65.5(5)
C9A C4A C5A Yb1A -125.1(6)
C2A C1A C5A C4A 2.4(7)
C6A C1A C5A C4A -176.9(6)
Yb1A C1A C5A C4A 69.3(5)
C2A C1A C5A C10A 175.9(6)
C6A C1A C5A C10A -3.4(10)
Yb1A C1A C5A C10A -117.1(6)
C2A C1A C5A Yb1A -67.0(4)
C6A C1A C5A Yb1A 113.7(6)
N1A Yb1A C5A C4A -120.2(4)
N3B Yb1A C5A C4A 169.0(4)
C12A Yb1A C5A C4A 66.9(4)
C1A Yb1A C5A C4A -113.2(5)
C2A Yb1A C5A C4A -76.5(4)
C11A Yb1A C5A C4A 33.6(4)
C15A Yb1A C5A C4A 18.5(6)
C13A Yb1A C5A C4A 96.5(4)
C3A Yb1A C5A C4A -36.9(3)
C14A Yb1A C5A C4A 90.5(6)
N1A Yb1A C5A C1A -7.0(4)
N3B Yb1A C5A C1A -77.9(3)
C12A Yb1A C5A C1A -180.0(3)
C2A Yb1A C5A C1A 36.7(3)
C11A Yb1A C5A C1A 146.7(3)
C15A Yb1A C5A C1A 131.6(4)
C13A Yb1A C5A C1A -150.3(3)
C3A Yb1A C5A C1A 76.2(4)
C14A Yb1A C5A C1A -156.3(4)
C4A Yb1A C5A C1A 113.2(5)
N1A Yb1A C5A C10A 116.4(4)
N3B Yb1A C5A C10A 45.6(4)
C12A Yb1A C5A C10A -56.5(5)
C1A Yb1A C5A C10A 123.4(6)
C2A Yb1A C5A C10A 160.1(5)
C11A Yb1A C5A C10A -89.8(4)
C15A Yb1A C5A C10A -104.9(5)
C13A Yb1A C5A C10A -26.9(5)
C3A Yb1A C5A C10A -160.3(5)
C14A Yb1A C5A C10A -32.9(7)
C4A Yb1A C5A C10A -123.4(6)
N1A Yb1A C11A C15A -11.0(4)
N3B Yb1A C11A C15A 84.9(4)
C12A Yb1A C11A C15A 115.7(5)
C1A Yb1A C11A C15A -135.8(4)
C5A Yb1A C11A C15A -164.5(3)
C2A Yb1A C11A C15A -102.5(4)
C13A Yb1A C11A C15A 78.1(4)
C3A Yb1A C11A C15A -115.8(4)
C14A Yb1A C11A C15A 37.6(3)
C4A Yb1A C11A C15A -147.9(4)
N1A Yb1A C11A C12A -126.8(4)
N3B Yb1A C11A C12A -30.8(5)
C1A Yb1A C11A C12A 108.4(4)
C5A Yb1A C11A C12A 79.8(4)
C2A Yb1A C11A C12A 141.8(4)
C15A Yb1A C11A C12A -115.7(5)
C13A Yb1A C11A C12A -37.7(4)
C3A Yb1A C11A C12A 128.5(4)
C14A Yb1A C11A C12A -78.2(4)
C4A Yb1A C11A C12A 96.3(4)
N1A Yb1A C11A C16A 110.7(5)
N3B Yb1A C11A C16A -153.3(5)
C12A Yb1A C11A C16A -122.5(8)
C1A Yb1A C11A C16A -14.1(7)
C5A Yb1A C11A C16A -42.8(6)
C2A Yb1A C11A C16A 19.3(6)
C15A Yb1A C11A C16A 121.8(7)
C13A Yb1A C11A C16A -160.2(7)
C3A Yb1A C11A C16A 6.0(6)
C14A Yb1A C11A C16A 159.3(6)
C4A Yb1A C11A C16A -26.2(6)
C15A C11A C12A C13A 2.1(7)
C16A C11A C12A C13A -168.0(6)
Yb1A C11A C12A C13A 68.6(4)
C15A C11A C12A C17A 176.1(6)
C16A C11A C12A C17A 6.0(10)
Yb1A C11A C12A C17A -117.4(6)
C15A C11A C12A Yb1A -66.5(4)
C16A C11A C12A Yb1A 123.4(6)
N1A Yb1A C12A C11A 74.8(4)
N3B Yb1A C12A C11A 156.9(4)
C1A Yb1A C12A C11A -113.8(4)
C5A Yb1A C12A C11A -113.8(4)
C2A Yb1A C12A C11A -61.2(5)
C15A Yb1A C12A C11A 36.1(4)
C13A Yb1A C12A C11A 113.8(6)
C3A Yb1A C12A C11A -57.4(4)
C14A Yb1A C12A C11A 76.5(4)
C4A Yb1A C12A C11A -85.3(4)
N1A Yb1A C12A C13A -39.0(4)
N3B Yb1A C12A C13A 43.1(4)
C1A Yb1A C12A C13A 132.4(4)
C5A Yb1A C12A C13A 132.4(4)
C2A Yb1A C12A C13A -175.0(4)
C11A Yb1A C12A C13A -113.8(6)
C15A Yb1A C12A C13A -77.7(4)
C3A Yb1A C12A C13A -171.2(3)
C14A Yb1A C12A C13A -37.3(3)
C4A Yb1A C12A C13A 160.9(4)
N1A Yb1A C12A C17A -160.2(4)
N3B Yb1A C12A C17A -78.1(5)
C1A Yb1A C12A C17A 11.2(6)
C5A Yb1A C12A C17A 11.2(5)
C2A Yb1A C12A C17A 63.8(6)
C11A Yb1A C12A C17A 125.0(7)
C15A Yb1A C12A C17A 161.1(6)
C13A Yb1A C12A C17A -121.2(6)
C3A Yb1A C12A C17A 67.6(5)
C14A Yb1A C12A C17A -158.5(5)
C4A Yb1A C12A C17A 39.7(5)
C11A C12A C13A C14A -1.4(6)
C17A C12A C13A C14A -175.7(5)
Yb1A C12A C13A C14A 67.0(4)
C11A C12A C13A C18A 174.4(5)
C17A C12A C13A C18A 0.1(9)
Yb1A C12A C13A C18A -117.2(6)
C11A C12A C13A Yb1A -68.4(4)
C17A C12A C13A Yb1A 117.4(6)
N1A Yb1A C13A C12A 151.5(3)
N3B Yb1A C13A C12A -137.3(4)
C1A Yb1A C13A C12A -96.2(5)
C5A Yb1A C13A C12A -61.9(4)
C2A Yb1A C13A C12A 32(2)
C11A Yb1A C13A C12A 37.5(4)
C15A Yb1A C13A C12A 77.2(4)
C3A Yb1A C13A C12A 13.8(5)
C14A Yb1A C13A C12A 114.0(5)
C4A Yb1A C13A C12A -23.4(4)
N1A Yb1A C13A C14A 37.5(3)
N3B Yb1A C13A C14A 108.7(3)
C12A Yb1A C13A C14A -114.0(5)
C1A Yb1A C13A C14A 149.8(4)
C5A Yb1A C13A C14A -175.9(3)
C2A Yb1A C13A C14A -82(2)
C11A Yb1A C13A C14A -76.6(4)
C15A Yb1A C13A C14A -36.8(3)
C3A Yb1A C13A C14A -100.2(4)
C4A Yb1A C13A C14A -137.4(3)
N1A Yb1A C13A C18A -85.4(5)
N3B Yb1A C13A C18A -14.2(5)
C12A Yb1A C13A C18A 123.1(7)
C1A Yb1A C13A C18A 27.0(8)
C5A Yb1A C13A C18A 61.2(6)
C2A Yb1A C13A C18A 155.5(19)
C11A Yb1A C13A C18A 160.6(6)
C15A Yb1A C13A C18A -159.7(6)
C3A Yb1A C13A C18A 136.9(5)
C14A Yb1A C13A C18A -122.9(7)
C4A Yb1A C13A C18A 99.7(5)
C12A C13A C14A C15A 0.3(6)
C18A C13A C14A C15A -175.6(5)
Yb1A C13A C14A C15A 66.1(4)
C12A C13A C14A C19A 174.6(5)
C18A C13A C14A C19A -1.2(9)
Yb1A C13A C14A C19A -119.6(6)
C12A C13A C14A Yb1A -65.8(4)
C18A C13A C14A Yb1A 118.3(5)
N1A Yb1A C14A C15A 101.2(4)
N3B Yb1A C14A C15A 176.4(4)
C12A Yb1A C14A C15A -77.5(4)
C1A Yb1A C14A C15A 127.7(7)
C5A Yb1A C14A C15A -106.0(6)
C2A Yb1A C14A C15A 54.7(5)
C11A Yb1A C14A C15A -37.0(3)
C13A Yb1A C14A C15A -115.1(5)
C3A Yb1A C14A C15A 4.6(5)
C4A Yb1A C14A C15A -46.1(5)
N1A Yb1A C14A C13A -143.7(3)
N3B Yb1A C14A C13A -68.5(3)
C12A Yb1A C14A C13A 37.6(3)
C1A Yb1A C14A C13A -117.2(7)
C5A Yb1A C14A C13A 9.1(6)
C2A Yb1A C14A C13A 169.8(3)
C11A Yb1A C14A C13A 78.1(3)
C15A Yb1A C14A C13A 115.1(5)
C3A Yb1A C14A C13A 119.7(4)
C4A Yb1A C14A C13A 68.9(5)
N1A Yb1A C14A C19A -20.6(5)
N3B Yb1A C14A C19A 54.6(5)
C12A Yb1A C14A C19A 160.7(6)
C1A Yb1A C14A C19A 5.9(10)
C5A Yb1A C14A C19A 132.2(5)
C2A Yb1A C14A C19A -67.1(6)
C11A Yb1A C14A C19A -158.8(6)
C15A Yb1A C14A C19A -121.8(7)
C13A Yb1A C14A C19A 123.1(6)
C3A Yb1A C14A C19A -117.2(5)
C4A Yb1A C14A C19A -168.0(4)
C12A C11A C15A C14A -1.9(7)
C16A C11A C15A C14A 168.4(5)
Yb1A C11A C15A C14A -67.4(4)
C12A C11A C15A C20A -177.0(6)
C16A C11A C15A C20A -6.7(10)
Yb1A C11A C15A C20A 117.4(6)
C12A C11A C15A Yb1A 65.6(4)
C16A C11A C15A Yb1A -124.2(6)
C13A C14A C15A C11A 1.0(7)
C19A C14A C15A C11A -173.5(5)
Yb1A C14A C15A C11A 67.1(4)
C13A C14A C15A C20A 176.3(5)
C19A C14A C15A C20A 1.9(9)
Yb1A C14A C15A C20A -117.5(5)
C13A C14A C15A Yb1A -66.2(4)
C19A C14A C15A Yb1A 119.4(6)
N1A Yb1A C15A C11A 170.3(3)
N3B Yb1A C15A C11A -118.4(3)
C12A Yb1A C15A C11A -36.8(3)
C1A Yb1A C15A C11A 95.3(5)
C5A Yb1A C15A C11A 26.2(5)
C2A Yb1A C15A C11A 98.0(4)
C13A Yb1A C15A C11A -77.3(4)
C3A Yb1A C15A C11A 69.0(4)
C14A Yb1A C15A C11A -114.2(5)
C4A Yb1A C15A C11A 36.8(4)
N1A Yb1A C15A C14A -75.5(4)
N3B Yb1A C15A C14A -4.2(4)
C12A Yb1A C15A C14A 77.4(4)
C1A Yb1A C15A C14A -150.5(4)
C5A Yb1A C15A C14A 140.3(4)
C2A Yb1A C15A C14A -147.9(3)
C11A Yb1A C15A C14A 114.2(5)
C13A Yb1A C15A C14A 36.8(3)
C3A Yb1A C15A C14A -176.8(3)
C4A Yb1A C15A C14A 151.0(3)
N1A Yb1A C15A C20A 45.6(5)
N3B Yb1A C15A C20A 116.8(4)
C12A Yb1A C15A C20A -161.5(5)
C1A Yb1A C15A C20A -29.5(8)
C5A Yb1A C15A C20A -98.6(5)
C2A Yb1A C15A C20A -26.8(5)
C11A Yb1A C15A C20A -124.8(6)
C13A Yb1A C15A C20A 157.9(5)
C3A Yb1A C15A C20A -55.7(5)
C14A Yb1A C15A C20A 121.1(6)
C4A Yb1A C15A C20A -88.0(5)
C26A C21A C22A C23A 3.6(9)
C27A C21A C22A C23A -177.8(6)
C26A C21A C22A C28A -172.7(6)
C27A C21A C22A C28A 5.9(9)
C28A C22A C23A C24A 177.9(6)
C21A C22A C23A C24A 1.5(9)
C22A C23A C24A C29A 175.9(6)
C22A C23A C24A C25A -5.5(9)
C23A C24A C25A C26A 4.6(9)
C29A C24A C25A C26A -176.9(6)
C23A C24A C25A C30A -172.5(6)
C29A C24A C25A C30A 6.0(9)
C30A C25A C26A C21A 177.5(6)
C24A C25A C26A C21A 0.4(9)
C27A C21A C26A C25A 176.9(6)
C22A C21A C26A C25A -4.5(9)
Yb1A N1A C27A C21A -34(10)
C26A C21A C27A N1A -61(9)
C22A C21A C27A N1A 121(9)
C23A C22A C28A N2A 57(21)
C21A C22A C28A N2A -126(20)
Yb1B N3A C29A C24A -53(10)
C23A C24A C29A N3A -39(10)
C25A C24A C29A N3A 143(9)
C26A C25A C30A N4A -71(27)
C24A C25A C30A N4A 106(27)
C29A N3A Yb1B N1B 9.6(8)
C29A N3A Yb1B C1B -72.4(8)
C29A N3A Yb1B C15B 104.2(8)
C29A N3A Yb1B C12B 135.5(8)
C29A N3A Yb1B C13B 104.3(8)
C29A N3A Yb1B C14B 84.9(8)
C29A N3A Yb1B C11B 140.6(8)
C29A N3A Yb1B C5B -105.1(8)
C29A N3A Yb1B C2B -65.5(9)
C29A N3A Yb1B C4B -121.0(8)
C29A N3A Yb1B C3B -98.6(8)
N3A Yb1B N1B C27B -10.3(8)
C1B Yb1B N1B C27B 75.3(8)
C15B Yb1B N1B C27B -141.0(8)
C12B Yb1B N1B C27B -86.9(8)
C13B Yb1B N1B C27B -88.8(8)
C14B Yb1B N1B C27B -118.8(8)
C11B Yb1B N1B C27B -126.9(8)
C5B Yb1B N1B C27B 61.2(8)
C2B Yb1B N1B C27B 107.0(8)
C4B Yb1B N1B C27B 89.1(8)
C3B Yb1B N1B C27B 117.9(8)
N1A Yb1A N3B C29B -9.2(8)
C12A Yb1A N3B C29B -141.0(8)
C1A Yb1A N3B C29B 79.0(8)
C5A Yb1A N3B C29B 111.1(8)
C2A Yb1A N3B C29B 61.7(8)
C11A Yb1A N3B C29B -124.9(8)
C15A Yb1A N3B C29B -87.0(8)
C13A Yb1A N3B C29B -119.3(8)
C3A Yb1A N3B C29B 83.4(8)
C14A Yb1A N3B C29B -89.3(8)
C4A Yb1A N3B C29B 117.4(8)
N3A Yb1B C1B C2B 167.9(4)
N1B Yb1B C1B C2B 90.2(4)
C15B Yb1B C1B C2B -7.8(6)
C12B Yb1B C1B C2B -120.9(5)
C13B Yb1B C1B C2B 156.9(7)
C14B Yb1B C1B C2B 54.1(6)
C11B Yb1B C1B C2B -62.8(5)
C5B Yb1B C1B C2B -114.8(5)
C4B Yb1B C1B C2B -77.1(4)
C3B Yb1B C1B C2B -37.5(4)
N3A Yb1B C1B C5B -77.3(3)
N1B Yb1B C1B C5B -155.0(3)
C15B Yb1B C1B C5B 107.1(4)
C12B Yb1B C1B C5B -6.1(6)
C13B Yb1B C1B C5B -88.3(8)
C14B Yb1B C1B C5B 169.0(4)
C11B Yb1B C1B C5B 52.0(5)
C2B Yb1B C1B C5B 114.8(5)
C4B Yb1B C1B C5B 37.8(3)
C3B Yb1B C1B C5B 77.4(4)
N3A Yb1B C1B C6B 43.8(4)
N1B Yb1B C1B C6B -33.9(4)
C15B Yb1B C1B C6B -131.9(5)
C12B Yb1B C1B C6B 115.0(5)
C13B Yb1B C1B C6B 32.8(10)
C14B Yb1B C1B C6B -69.9(7)
C11B Yb1B C1B C6B 173.1(4)
C5B Yb1B C1B C6B 121.1(6)
C2B Yb1B C1B C6B -124.1(7)
C4B Yb1B C1B C6B 158.8(6)
C3B Yb1B C1B C6B -161.5(6)
C5B C1B C2B C3B -0.2(7)
C6B C1B C2B C3B -177.0(6)
Yb1B C1B C2B C3B 67.9(4)
C5B C1B C2B C7B 177.1(6)
C6B C1B C2B C7B 0.3(11)
Yb1B C1B C2B C7B -114.8(7)
C5B C1B C2B Yb1B -68.1(4)
C6B C1B C2B Yb1B 115.2(6)
N3A Yb1B C2B C1B -13.2(5)
N1B Yb1B C2B C1B -85.1(4)
C15B Yb1B C2B C1B 175.1(4)
C12B Yb1B C2B C1B 119.2(5)
C13B Yb1B C2B C1B -155.9(6)
C14B Yb1B C2B C1B -154.1(4)
C11B Yb1B C2B C1B 139.8(4)
C5B Yb1B C2B C1B 37.9(4)
C4B Yb1B C2B C1B 78.3(4)
C3B Yb1B C2B C1B 114.4(6)
N3A Yb1B C2B C3B -127.6(4)
N1B Yb1B C2B C3B 160.5(4)
C1B Yb1B C2B C3B -114.4(6)
C15B Yb1B C2B C3B 60.7(4)
C12B Yb1B C2B C3B 4.8(6)
C13B Yb1B C2B C3B 89.7(8)
C14B Yb1B C2B C3B 91.5(4)
C11B Yb1B C2B C3B 25.3(5)
C5B Yb1B C2B C3B -76.5(4)
C4B Yb1B C2B C3B -36.1(4)
N3A Yb1B C2B C7B 109.3(4)
N1B Yb1B C2B C7B 37.4(4)
C1B Yb1B C2B C7B 122.5(7)
C15B Yb1B C2B C7B -62.4(5)
C12B Yb1B C2B C7B -118.3(5)
C13B Yb1B C2B C7B -33.4(10)
C14B Yb1B C2B C7B -31.6(5)
C11B Yb1B C2B C7B -97.8(5)
C5B Yb1B C2B C7B 160.4(5)
C4B Yb1B C2B C7B -159.2(5)
C3B Yb1B C2B C7B -123.1(6)
C1B C2B C3B C4B -0.5(7)
C7B C2B C3B C4B -177.9(6)
Yb1B C2B C3B C4B 65.6(4)
C1B C2B C3B C8B 170.6(6)
C7B C2B C3B C8B -6.7(10)
Yb1B C2B C3B C8B -123.2(6)
C1B C2B C3B Yb1B -66.1(4)
C7B C2B C3B Yb1B 116.5(6)
N3A Yb1B C3B C4B -45.1(4)
N1B Yb1B C3B C4B -136.5(3)
C1B Yb1B C3B C4B -78.8(4)
C15B Yb1B C3B C4B 118.1(4)
C12B Yb1B C3B C4B 67.0(4)
C13B Yb1B C3B C4B 93.9(5)
C14B Yb1B C3B C4B 130.8(4)
C11B Yb1B C3B C4B 85.8(4)
C5B Yb1B C3B C4B -37.1(3)
C2B Yb1B C3B C4B -115.6(5)
N3A Yb1B C3B C2B 70.5(4)
N1B Yb1B C3B C2B -20.9(4)
C1B Yb1B C3B C2B 36.8(4)
C15B Yb1B C3B C2B -126.3(4)
C12B Yb1B C3B C2B -177.3(4)
C13B Yb1B C3B C2B -150.5(4)
C14B Yb1B C3B C2B -113.6(4)
C11B Yb1B C3B C2B -158.6(4)
C5B Yb1B C3B C2B 78.5(4)
C4B Yb1B C3B C2B 115.6(5)
N3A Yb1B C3B C8B -169.0(5)
N1B Yb1B C3B C8B 99.6(5)
C1B Yb1B C3B C8B 157.3(7)
C15B Yb1B C3B C8B -5.8(6)
C12B Yb1B C3B C8B -56.8(6)
C13B Yb1B C3B C8B -30.0(7)
C14B Yb1B C3B C8B 6.9(6)
C11B Yb1B C3B C8B -38.1(6)
C5B Yb1B C3B C8B -161.0(6)
C2B Yb1B C3B C8B 120.5(7)
C4B Yb1B C3B C8B -123.9(7)
C2B C3B C4B C5B 1.1(7)
C8B C3B C4B C5B -169.8(6)
Yb1B C3B C4B C5B 66.1(4)
C2B C3B C4B C9B 171.1(6)
C8B C3B C4B C9B 0.1(11)
Yb1B C3B C4B C9B -123.9(7)
C2B C3B C4B Yb1B -65.0(4)
C8B C3B C4B Yb1B 124.1(6)
N3A Yb1B C4B C3B 145.7(3)
N1B Yb1B C4B C3B 59.3(4)
C1B Yb1B C4B C3B 76.5(4)
C15B Yb1B C4B C3B -68.2(4)
C12B Yb1B C4B C3B -124.1(4)
C13B Yb1B C4B C3B -123.7(4)
C14B Yb1B C4B C3B -75.2(5)
C11B Yb1B C4B C3B -94.7(4)
C5B Yb1B C4B C3B 115.3(5)
C2B Yb1B C4B C3B 36.8(3)
N3A Yb1B C4B C5B 30.5(4)
N1B Yb1B C4B C5B -55.9(4)
C1B Yb1B C4B C5B -38.8(3)
C15B Yb1B C4B C5B 176.6(3)
C12B Yb1B C4B C5B 120.6(4)
C13B Yb1B C4B C5B 121.0(4)
C14B Yb1B C4B C5B 169.5(4)
C11B Yb1B C4B C5B 150.0(4)
C2B Yb1B C4B C5B -78.4(4)
C3B Yb1B C4B C5B -115.3(5)
N3A Yb1B C4B C9B -88.1(5)
N1B Yb1B C4B C9B -174.4(4)
C1B Yb1B C4B C9B -157.3(6)
C15B Yb1B C4B C9B 58.1(6)
C12B Yb1B C4B C9B 2.1(6)
C13B Yb1B C4B C9B 2.5(7)
C14B Yb1B C4B C9B 51.0(7)
C11B Yb1B C4B C9B 31.5(5)
C5B Yb1B C4B C9B -118.5(7)
C2B Yb1B C4B C9B 163.1(6)
C3B Yb1B C4B C9B 126.2(7)
C3B C4B C5B C1B -1.2(7)
C9B C4B C5B C1B -171.8(6)
Yb1B C4B C5B C1B 66.1(4)
C3B C4B C5B C10B 178.5(6)
C9B C4B C5B C10B 7.9(10)
Yb1B C4B C5B C10B -114.2(6)
C3B C4B C5B Yb1B -67.3(5)
C9B C4B C5B Yb1B 122.1(6)
C2B C1B C5B C4B 0.9(7)
C6B C1B C5B C4B 177.7(5)
Yb1B C1B C5B C4B -67.8(4)
C2B C1B C5B C10B -178.8(6)
C6B C1B C5B C10B -2.0(10)
Yb1B C1B C5B C10B 112.5(6)
C2B C1B C5B Yb1B 68.7(5)
C6B C1B C5B Yb1B -114.5(6)
N3A Yb1B C5B C4B -150.0(4)
N1B Yb1B C5B C4B 139.1(3)
C1B Yb1B C5B C4B 112.7(5)
C15B Yb1B C5B C4B -5.1(5)
C12B Yb1B C5B C4B -70.7(4)
C13B Yb1B C5B C4B -97.0(4)
C14B Yb1B C5B C4B -41.3(12)
C11B Yb1B C5B C4B -34.1(4)
C2B Yb1B C5B C4B 76.5(4)
C3B Yb1B C5B C4B 36.2(3)
N3A Yb1B C5B C1B 97.3(3)
N1B Yb1B C5B C1B 26.5(4)
C15B Yb1B C5B C1B -117.8(4)
C12B Yb1B C5B C1B 176.6(3)
C13B Yb1B C5B C1B 150.4(3)
C14B Yb1B C5B C1B -154.0(10)
C11B Yb1B C5B C1B -146.8(3)
C2B Yb1B C5B C1B -36.1(3)
C4B Yb1B C5B C1B -112.7(5)
C3B Yb1B C5B C1B -76.4(4)
N3A Yb1B C5B C10B -27.1(4)
N1B Yb1B C5B C10B -98.0(4)
C1B Yb1B C5B C10B -124.4(6)
C15B Yb1B C5B C10B 117.8(4)
C12B Yb1B C5B C10B 52.2(5)
C13B Yb1B C5B C10B 26.0(6)
C14B Yb1B C5B C10B 81.6(12)
C11B Yb1B C5B C10B 88.8(4)
C2B Yb1B C5B C10B -160.6(5)
C4B Yb1B C5B C10B 122.9(6)
C3B Yb1B C5B C10B 159.1(5)
N3A Yb1B C11B C15B -124.6(3)
N1B Yb1B C11B C15B -26.4(5)
C1B Yb1B C11B C15B 116.4(4)
C12B Yb1B C11B C15B -115.0(5)
C13B Yb1B C11B C15B -77.5(4)
C14B Yb1B C11B C15B -36.5(3)
C5B Yb1B C11B C15B 145.1(3)
C2B Yb1B C11B C15B 83.5(4)
C4B Yb1B C11B C15B 127.8(4)
C3B Yb1B C11B C15B 96.6(4)
N3A Yb1B C11B C12B -9.6(4)
N1B Yb1B C11B C12B 88.6(4)
C1B Yb1B C11B C12B -128.6(4)
C15B Yb1B C11B C12B 115.0(5)
C13B Yb1B C11B C12B 37.5(4)
C14B Yb1B C11B C12B 78.5(4)
C5B Yb1B C11B C12B -99.9(4)
C2B Yb1B C11B C12B -161.5(4)
C4B Yb1B C11B C12B -117.2(4)
C3B Yb1B C11B C12B -148.4(4)
N3A Yb1B C11B C16B 112.4(5)
N1B Yb1B C11B C16B -149.4(5)
C1B Yb1B C11B C16B -6.6(7)
C15B Yb1B C11B C16B -123.0(7)
C12B Yb1B C11B C16B 122.0(7)
C13B Yb1B C11B C16B 159.5(6)
C14B Yb1B C11B C16B -159.5(6)
C5B Yb1B C11B C16B 22.1(6)
C2B Yb1B C11B C16B -39.5(6)
C4B Yb1B C11B C16B 4.8(5)
C3B Yb1B C11B C16B -26.4(6)
C15B C11B C12B C13B -2.4(7)
C16B C11B C12B C13B 169.0(6)
Yb1B C11B C12B C13B -67.6(4)
C15B C11B C12B C17B -177.3(6)
C16B C11B C12B C17B -5.9(10)
Yb1B C11B C12B C17B 117.5(6)
C15B C11B C12B Yb1B 65.3(4)
C16B C11B C12B Yb1B -123.4(6)
N3A Yb1B C12B C13B -75.3(4)
N1B Yb1B C12B C13B -3.6(4)
C1B Yb1B C12B C13B -145.8(4)
C15B Yb1B C12B C13B 76.1(4)
C14B Yb1B C12B C13B 36.7(3)
C11B Yb1B C12B C13B 113.1(6)
C5B Yb1B C12B C13B -149.5(3)
C2B Yb1B C12B C13B 147.1(4)
C4B Yb1B C12B C13B 179.5(4)
C3B Yb1B C12B C13B 150.0(3)
N3A Yb1B C12B C11B 171.6(4)
N1B Yb1B C12B C11B -116.7(4)
C1B Yb1B C12B C11B 101.1(5)
C15B Yb1B C12B C11B -37.0(4)
C13B Yb1B C12B C11B -113.1(6)
C14B Yb1B C12B C11B -76.4(4)
C5B Yb1B C12B C11B 97.3(4)
C2B Yb1B C12B C11B 34.0(6)
C4B Yb1B C12B C11B 66.3(4)
C3B Yb1B C12B C11B 36.9(5)
N3A Yb1B C12B C17B 48.2(5)
N1B Yb1B C12B C17B 119.9(5)
C1B Yb1B C12B C17B -22.3(7)
C15B Yb1B C12B C17B -160.4(6)
C13B Yb1B C12B C17B 123.5(6)
C14B Yb1B C12B C17B 160.2(6)
C11B Yb1B C12B C17B -123.4(7)
C5B Yb1B C12B C17B -26.0(5)
C2B Yb1B C12B C17B -89.4(6)
C4B Yb1B C12B C17B -57.0(5)
C3B Yb1B C12B C17B -86.5(5)
C11B C12B C13B C14B 1.4(7)
C17B C12B C13B C14B 176.3(6)
Yb1B C12B C13B C14B -66.3(4)
C11B C12B C13B C18B -171.7(5)
C17B C12B C13B C18B 3.2(10)
Yb1B C12B C13B C18B 120.6(5)
C11B C12B C13B Yb1B 67.7(4)
C17B C12B C13B Yb1B -117.4(6)
N3A Yb1B C13B C12B 100.7(4)
N1B Yb1B C13B C12B 177.0(4)
C1B Yb1B C13B C12B 111.9(7)
C15B Yb1B C13B C12B -79.4(4)
C14B Yb1B C13B C12B -116.1(5)
C11B Yb1B C13B C12B -38.3(4)
C5B Yb1B C13B C12B 48.0(5)
C2B Yb1B C13B C12B -113.5(7)
C4B Yb1B C13B C12B -0.7(5)
C3B Yb1B C13B C12B -48.5(5)
N3A Yb1B C13B C14B -143.2(4)
N1B Yb1B C13B C14B -66.9(3)
C1B Yb1B C13B C14B -132.1(7)
C15B Yb1B C13B C14B 36.7(3)
C12B Yb1B C13B C14B 116.1(5)
C11B Yb1B C13B C14B 77.8(4)
C5B Yb1B C13B C14B 164.1(3)
C2B Yb1B C13B C14B 2.6(9)
C4B Yb1B C13B C14B 115.3(4)
C3B Yb1B C13B C14B 67.5(5)
N3A Yb1B C13B C18B -21.2(5)
N1B Yb1B C13B C18B 55.1(5)
C1B Yb1B C13B C18B -10.1(11)
C15B Yb1B C13B C18B 158.7(6)
C12B Yb1B C13B C18B -121.9(7)
C14B Yb1B C13B C18B 122.0(7)
C11B Yb1B C13B C18B -160.3(6)
C5B Yb1B C13B C18B -73.9(6)
C2B Yb1B C13B C18B 124.5(7)
C4B Yb1B C13B C18B -122.7(5)
C3B Yb1B C13B C18B -170.5(4)
C12B C13B C14B C15B 0.2(7)
C18B C13B C14B C15B 173.3(5)
Yb1B C13B C14B C15B -66.1(4)
C12B C13B C14B C19B -174.8(6)
C18B C13B C14B C19B -1.7(10)
Yb1B C13B C14B C19B 119.0(6)
C12B C13B C14B Yb1B 66.2(4)
C18B C13B C14B Yb1B -120.7(5)
N3A Yb1B C14B C15B 152.0(4)
N1B Yb1B C14B C15B -134.8(4)
C1B Yb1B C14B C15B -98.6(5)
C12B Yb1B C14B C15B 78.4(4)
C13B Yb1B C14B C15B 114.4(5)
C11B Yb1B C14B C15B 37.6(4)
C5B Yb1B C14B C15B 45.7(13)
C2B Yb1B C14B C15B -64.6(5)
C4B Yb1B C14B C15B 12.8(6)
C3B Yb1B C14B C15B -24.7(5)
N3A Yb1B C14B C13B 37.6(4)
N1B Yb1B C14B C13B 110.9(4)
C1B Yb1B C14B C13B 147.0(4)
C15B Yb1B C14B C13B -114.4(5)
C12B Yb1B C14B C13B -36.0(3)
C11B Yb1B C14B C13B -76.8(4)
C5B Yb1B C14B C13B -68.7(12)
C2B Yb1B C14B C13B -179.0(3)
C4B Yb1B C14B C13B -101.6(4)
C3B Yb1B C14B C13B -139.1(3)
N3A Yb1B C14B C19B -84.6(5)
N1B Yb1B C14B C19B -11.3(5)
C1B Yb1B C14B C19B 24.8(8)
C15B Yb1B C14B C19B 123.4(7)
C12B Yb1B C14B C19B -158.2(6)
C13B Yb1B C14B C19B -122.2(6)
C11B Yb1B C14B C19B 161.0(6)
C5B Yb1B C14B C19B 169.1(9)
C2B Yb1B C14B C19B 58.8(6)
C4B Yb1B C14B C19B 136.2(5)
C3B Yb1B C14B C19B 98.7(5)
C13B C14B C15B C11B -1.7(7)
C19B C14B C15B C11B 173.2(6)
Yb1B C14B C15B C11B -67.9(4)
C13B C14B C15B C20B -177.8(5)
C19B C14B C15B C20B -2.9(10)
Yb1B C14B C15B C20B 116.0(6)
C13B C14B C15B Yb1B 66.2(4)
C19B C14B C15B Yb1B -118.9(7)
C12B C11B C15B C14B 2.5(7)
C16B C11B C15B C14B -168.7(6)
Yb1B C11B C15B C14B 68.2(4)
C12B C11B C15B C20B 178.6(5)
C16B C11B C15B C20B 7.4(10)
Yb1B C11B C15B C20B -115.8(6)
C12B C11B C15B Yb1B -65.6(4)
C16B C11B C15B Yb1B 123.1(6)
N3A Yb1B C15B C14B -37.6(5)
N1B Yb1B C15B C14B 45.6(4)
C1B Yb1B C15B C14B 136.6(4)
C12B Yb1B C15B C14B -77.6(4)
C13B Yb1B C15B C14B -37.7(4)
C11B Yb1B C15B C14B -114.7(5)
C5B Yb1B C15B C14B -168.4(4)
C2B Yb1B C15B C14B 132.2(4)
C4B Yb1B C15B C14B -171.3(4)
C3B Yb1B C15B C14B 159.8(4)
N3A Yb1B C15B C11B 77.1(4)
N1B Yb1B C15B C11B 160.3(3)
C1B Yb1B C15B C11B -108.8(4)
C12B Yb1B C15B C11B 37.0(3)
C13B Yb1B C15B C11B 76.9(4)
C14B Yb1B C15B C11B 114.7(5)
C5B Yb1B C15B C11B -53.8(5)
C2B Yb1B C15B C11B -113.1(4)
C4B Yb1B C15B C11B -56.7(4)
C3B Yb1B C15B C11B -85.6(4)
N3A Yb1B C15B C20B -160.3(5)
N1B Yb1B C15B C20B -77.1(6)
C1B Yb1B C15B C20B 13.9(8)
C12B Yb1B C15B C20B 159.7(7)
C13B Yb1B C15B C20B -160.4(7)
C14B Yb1B C15B C20B -122.7(8)
C11B Yb1B C15B C20B 122.7(7)
C5B Yb1B C15B C20B 68.9(7)
C2B Yb1B C15B C20B 9.5(6)
C4B Yb1B C15B C20B 66.0(6)
C3B Yb1B C15B C20B 37.1(6)
C27B C21B C22B C23B -178.7(6)
C26B C21B C22B C23B 1.5(9)
C27B C21B C22B C28B -4.2(9)
C26B C21B C22B C28B 176.1(6)
C28B C22B C23B C24B -172.9(6)
C21B C22B C23B C24B 1.7(9)
C22B C23B C24B C29B 178.9(5)
C22B C23B C24B C25B -2.8(9)
C23B C24B C25B C26B 0.6(9)
C29B C24B C25B C26B 178.9(6)
C23B C24B C25B C30B 178.7(6)
C29B C24B C25B C30B -3.0(9)
C24B C25B C26B C21B 2.6(10)
C30B C25B C26B C21B -175.5(6)
C27B C21B C26B C25B 176.6(6)
C22B C21B C26B C25B -3.7(9)
Yb1B N1B C27B C21B 3(9)
C26B C21B C27B N1B -82(8)
C22B C21B C27B N1B 98(8)
C23B C22B C28B N2B 160(9)
C21B C22B C28B N2B -15(10)
Yb1A N3B C29B C24B 26(23)
C23B C24B C29B N3B -104(22)
C25B C24B C29B N3B 77(22)
C26B C25B C30B N4B 147(17)
C24B C25B C30B N4B -31(18)
